data_1559224
loop_
_publ_author_name
'Arnoldsson, K. C.'
'Eriksson, L.'

_publ_section_title
;
 Crystal and Molecular Structure of
 2,3-Dichloro-4,5-dimethoxy-1-(2,3,4-trichloro-6-methoxyphenoxy)benzene: a
 Derivative of the Oxidative Coupling Product of 4,5,6-Trichloroguaiacol
;
_journal_name_full 'Acta Chemica Scandinavica'
_journal_page_first 593
_journal_page_last 595
_journal_paper_doi 10.3891/acta.chem.scand.46-0593
_journal_volume 46
_journal_year 1992
_chemical_formula_sum 'C15 H11 Cl5 O4'
_chemical_formula_weight 432.51
_chemical_name_common
;
2,3-Dichloro-4,5-dimethoxy-1-(2,3,4-trichloro-6-methoxyphenoxy)benzene
;
_space_group_IT_number 14
_space_group_name_Hall '-P 2ybc'
_space_group_name_H-M_alt 'P 1 21/c 1'
_symmetry_cell_setting monoclinic
_symmetry_Int_Tables_number 14
_symmetry_space_group_name_Hall '-P 2ybc'
_symmetry_space_group_name_H-M 'P 1 21/c 1'
_cell_angle_alpha 90.
_cell_angle_beta 99.91(3)
_cell_angle_gamma 90.
_cell_formula_units_Z 4
_cell_length_a 8.811(4)
_cell_length_b 8.410(4)
_cell_length_c 24.67(1)
_cell_volume 1800.8(14)
_diffrn_ambient_temperature 293
_diffrn_radiation_probe x-ray
_diffrn_radiation_type MoK\a
_diffrn_radiation_wavelength 0.71069
_exptl_absorpt_coefficient_mu 0.747
_exptl_crystal_density_diffrn 1.595
_exptl_crystal_F_000 872
_refine_ls_goodness_of_fit_ref 1.89
_refine_ls_number_parameters 122
_refine_ls_number_reflns 738
_refine_ls_R_factor_gt 0.041
_refine_ls_wR_factor_gt 0.037
_cod_data_source_file Acta-Chem-Scand-1992-46-593.cif
_cod_data_source_block 1
_cod_original_sg_symbol_H-M 'P 21/c'
_cod_database_code 1559224

loop_
_space_group_symop_id
_space_group_symop_operation_xyz
1 x,y,z
2 -x,1/2+y,1/2-z
3 -x,-y,-z
4 x,1/2-y,1/2+z

loop_
_atom_site_label
_atom_site_type_symbol
_atom_site_thermal_displace_type
_atom_site_fract_x
_atom_site_fract_y
_atom_site_fract_z
_atom_site_occupancy
_atom_site_U_iso_or_equiv
_atom_site_calc_flag
_atom_site_refinement_flags
_atom_site_disorder_assembly
_atom_site_disorder_group
Cl1 Cl Uiso 0.7393(3) 1.1201(4) 0.12660(10) 1.000 0.087(2) . . . .
Cl2 Cl Uiso 0.9794(3) 0.6332(4) 0.08190(10) 1.000 0.093(2) . . . .
Cl3 Cl Uiso 1.0628(3) 0.4010(4) 0.1831(2) 1.000 0.111(2) . . . .
Cl4 Cl Uiso 0.4382(4) 1.3253(4) 0.11370(10) 1.000 0.101(2) . . . .
Cl5 Cl Uiso 0.1268(3) 1.1750(4) 0.05440(10) 1.000 0.095(2) . . . .
O1 O Uiso 0.6974(7) 0.8025(8) 0.0794(3) 1.000 0.063(2) . . . .
O2 O Uiso 0.4363(8) 0.6771(8) 0.0270(3) 1.000 0.071(2) . . . .
O3 O Uiso 0.8317(8) 0.3860(10) 0.2536(3) 1.000 0.087(2) . . . .
O4 O Uiso 0.5755(8) 0.5590(8) 0.2453(3) 1.000 0.074(2) . . . .
C1 C Uiso 0.5640(10) 0.8890(10) 0.0731(4) 1.000 0.052(3) . . . .
C2 C Uiso 0.8620(10) 0.6130(10) 0.1302(4) 1.000 0.051(3) . . . .
C3 C Uiso 0.6290(10) 0.6870(10) 0.1627(4) 1.000 0.048(3) . . . .
C4 C Uiso 0.5660(10) 1.0440(10) 0.0931(4) 1.000 0.058(3) . . . .
C5 C Uiso 0.8970(10) 0.5130(10) 0.1749(4) 1.000 0.057(3) . . . .
C6 C Uiso 0.4330(10) 1.1350(10) 0.0875(4) 1.000 0.059(3) . . . .
C7 C Uiso 0.6650(10) 0.5840(10) 0.2061(4) 1.000 0.054(3) . . . .
C8 C Uiso 0.2970(10) 1.0690(10) 0.0609(4) 1.000 0.059(3) . . . .
C9 C Uiso 0.8040(10) 0.4960(10) 0.2129(4) 1.000 0.060(3) . . . .
C10 C Uiso 0.3000(10) 0.6000(10) -0.0005(4) 1.000 0.078(4) . . . .
C11 C Uiso 0.4300(10) 0.6400(10) 0.2388(4) 1.000 0.088(4) . . . .
C12 C Uiso 0.4260(10) 0.8290(10) 0.0458(4) 1.000 0.058(3) . . . .
C13 C Uiso 0.7260(10) 0.7040(10) 0.1241(4) 1.000 0.049(3) . . . .
C14 C Uiso 0.2920(10) 0.9170(10) 0.0396(3) 1.000 0.054(3) . . . .
C15 C Uiso 0.8860(10) 0.448(2) 0.3061(5) 1.000 0.128(5) . . . .

loop_
_atom_type_symbol
_atom_type_description
_atom_type_scat_dispersion_real
_atom_type_scat_dispersion_imag
_atom_type_scat_source
C C 0.0033 0.0016 ' International Tables Vol C Tables 4.2.6.8 and 6.1.1.4'
Cl Cl 0.1484 0.1585 ' International Tables Vol C Tables 4.2.6.8 and 6.1.1.4'
O O 0.0106 0.0060 ' International Tables Vol C Tables 4.2.6.8 and 6.1.1.4'

loop_
_geom_angle_atom_site_label_1
_geom_angle_atom_site_label_2
_geom_angle_atom_site_label_3
_geom_angle
_geom_angle_site_symmetry_1
_geom_angle_site_symmetry_2
_geom_angle_site_symmetry_3
_geom_angle_publ_flag
C1 O1 C13 116.7(7) . . . yes
C10 O2 C12 119.0(7) . . . yes
C9 O3 C15 114.8(10) . . . yes
C7 O4 C11 117.5(7) . . . yes
O1 C1 C4 119.9(8) . . . yes
O1 C1 C12 121.9(8) . . . yes
C4 C1 C12 118.1(8) . . . no
Cl2 C2 C5 122.5(7) . . . yes
Cl2 C2 C13 118.4(7) . . . yes
C5 C2 C13 119.1(9) . . . no
C7 C3 C13 120.8(8) . . . no
Cl1 C4 C1 118.2(7) . . . yes
Cl1 C4 C6 120.3(7) . . . yes
C1 C4 C6 121.5(8) . . . no
Cl3 C5 C2 119.8(7) . . . yes
Cl3 C5 C9 117.6(7) . . . yes
C2 C5 C9 122.6(8) . . . no
Cl4 C6 C4 120.5(7) . . . yes
Cl4 C6 C8 121.1(7) . . . yes
C4 C6 C8 118.4(8) . . . no
O4 C7 C3 124.5(8) . . . yes
O4 C7 C9 115.4(8) . . . yes
C3 C7 C9 120.1(9) . . . no
Cl5 C8 C6 120.4(7) . . . yes
Cl5 C8 C14 118.2(7) . . . yes
C6 C8 C14 121.5(8) . . . no
O3 C9 C5 122.1(8) . . . yes
O3 C9 C7 119.1(8) . . . yes
C5 C9 C7 118.5(8) . . . no
O2 C12 C1 113.8(8) . . . yes
O2 C12 C14 124.7(8) . . . yes
C1 C12 C14 121.6(8) . . . no
O1 C13 C2 116.8(8) . . . yes
O1 C13 C3 124.4(8) . . . yes
C2 C13 C3 118.9(8) . . . no
C8 C14 C12 119.0(8) . . . no

loop_
_geom_bond_atom_site_label_1
_geom_bond_atom_site_label_2
_geom_bond_distance
_geom_bond_site_symmetry_1
_geom_bond_site_symmetry_2
_geom_bond_publ_flag
Cl1 C4 1.729(9) . . yes
Cl2 C2 1.716(10) . . yes
Cl3 C5 1.721(9) . . yes
Cl4 C6 1.724(9) . . yes
Cl5 C8 1.728(9) . . yes
O1 C1 1.368(11) . . yes
O1 C13 1.368(12) . . yes
O2 C10 1.429(11) . . yes
O2 C12 1.367(11) . . yes
O3 C9 1.356(12) . . yes
O3 C15 1.402(15) . . yes
O4 C7 1.365(12) . . yes
O4 C11 1.436(11) . . yes
C1 C4 1.393(12) . . no
C1 C12 1.380(13) . . no
C2 C5 1.379(13) . . no
C2 C13 1.408(12) . . no
C3 C7 1.371(13) . . no
C3 C13 1.392(13) . . no
C4 C6 1.387(12) . . no
C5 C9 1.355(13) . . no
C6 C8 1.380(13) . . no
C7 C9 1.416(13) . . no
C8 C14 1.380(12) . . no
C12 C14 1.380(12) . . no

loop_
_geom_torsion_atom_site_label_1
_geom_torsion_atom_site_label_2
_geom_torsion_atom_site_label_3
_geom_torsion_atom_site_label_4
_geom_torsion
_geom_torsion_site_symmetry_1
_geom_torsion_site_symmetry_2
_geom_torsion_site_symmetry_3
_geom_torsion_site_symmetry_4
_geom_torsion_publ_flag
C13 O1 C1 C4 95.0(10) . . . . no
C13 O1 C1 C12 -86.9(11) . . . . no
C1 O1 C13 C2 179.0(8) . . . . no
C1 O1 C13 C3 0.1(13) . . . . no
C10 O2 C12 C1 178.1(8) . . . . no
C10 O2 C12 C14 -1.0(13) . . . . no
C15 O3 C9 C5 107.1(10) . . . . no
C15 O3 C9 C7 -80.0(10) . . . . no
C11 O4 C7 C3 3.5(13) . . . . no
C11 O4 C7 C9 -177.2(8) . . . . no
O1 C1 C4 Cl1 -1.1(12) . . . . no
O1 C1 C4 C6 -179.9(9) . . . . no
C12 C1 C4 Cl1 -179.3(7) . . . . no
C12 C1 C4 C6 2.0(14) . . . . no
O1 C1 C12 O2 0.9(13) . . . . no
O1 C1 C12 C14 -180.0(8) . . . . no
C4 C1 C12 O2 179.0(8) . . . . no
C4 C1 C12 C14 -1.9(14) . . . . no
Cl2 C2 C5 Cl3 -0.8(11) . . . . no
Cl2 C2 C5 C9 -179.5(7) . . . . no
C13 C2 C5 Cl3 -179.9(7) . . . . no
C13 C2 C5 C9 1.4(14) . . . . no
Cl2 C2 C13 O1 0.2(11) . . . . no
Cl2 C2 C13 C3 179.2(7) . . . . no
C5 C2 C13 O1 179.3(8) . . . . no
C5 C2 C13 C3 -1.7(13) . . . . no
C13 C3 C7 O4 -179.2(8) . . . . no
C13 C3 C7 C9 1.5(14) . . . . no
C7 C3 C13 O1 179.2(8) . . . . no
C7 C3 C13 C2 0.2(13) . . . . no
Cl1 C4 C6 Cl4 0.1(12) . . . . no
Cl1 C4 C6 C8 -179.4(7) . . . . no
C1 C4 C6 Cl4 178.9(8) . . . . no
C1 C4 C6 C8 -0.7(14) . . . . no
Cl3 C5 C9 O3 -5.4(12) . . . . no
Cl3 C5 C9 C7 -178.4(7) . . . . no
C2 C5 C9 O3 173.3(9) . . . . no
C2 C5 C9 C7 0.4(14) . . . . no
Cl4 C6 C8 Cl5 -1.3(12) . . . . no
Cl4 C6 C8 C14 179.7(7) . . . . no
C4 C6 C8 Cl5 178.2(7) . . . . no
C4 C6 C8 C14 -0.8(14) . . . . no
O4 C7 C9 O3 5.7(12) . . . . no
O4 C7 C9 C5 178.8(8) . . . . no
C3 C7 C9 O3 -175.0(8) . . . . no
C3 C7 C9 C5 -1.8(13) . . . . no
Cl5 C8 C14 C12 -178.2(7) . . . . no
C6 C8 C14 C12 0.8(13) . . . . no
O2 C12 C14 C8 179.5(9) . . . . no
C1 C12 C14 C8 0.5(13) . . . . no
